data_7202555
loop_
_publ_author_name
'Christer B. Aaker\"oy'
'Izhar Hussain'
'Safiyyah Forbes'
'John Desper'

_publ_section_title
;
 Exploring the hydrogen-bond preference of N?H moieties in co-crystals
 assembled via O?H(acid)?N(py) intermolecular interactions
;
_journal_issue 1
_journal_name_full CrystEngComm
_journal_page_first 46
_journal_paper_doi 10.1039/b614984g
_journal_volume 9
_journal_year 2007
_chemical_formula_moiety
;
(C7 H8 N2 O)2 (C10 H18 O4)
;
_chemical_formula_sum 'C24 H34 N4 O6'
_chemical_formula_weight 474.55
_chemical_name_common 'N-(4-pyridyl)acetamide, sebacic acid'
_chemical_name_systematic
;
N-(4-pyridyl)acetamide, sebacic acid
;
_space_group_IT_number 15
_symmetry_cell_setting monoclinic
_symmetry_space_group_name_Hall '-C 2yc'
_symmetry_space_group_name_H-M 'C 1 2/c 1'
_atom_sites_solution_hydrogens geom
_atom_sites_solution_primary direct
_atom_sites_solution_secondary difmap
_audit_creation_method SHELXL-97
_cell_angle_alpha 90.00
_cell_angle_beta 101.987(2)
_cell_angle_gamma 90.00
_cell_formula_units_Z 4
_cell_length_a 28.532(3)
_cell_length_b 8.2965(8)
_cell_length_c 10.6120(10)
_cell_measurement_reflns_used 1717
_cell_measurement_temperature 100(2)
_cell_measurement_theta_max 26.65
_cell_measurement_theta_min 2.75
_cell_volume 2457.3(4)
_computing_cell_refinement 'Bruker XSCANS'
_computing_data_collection 'Bruker XSCANS'
_computing_data_reduction 'Bruker SHELXTL'
_computing_molecular_graphics 'Bruker SHELXTL'
_computing_publication_material 'Bruker SHELXTL'
_computing_structure_refinement 'SHELXL-97 (Sheldrick, 1997)'
_computing_structure_solution 'SHELXS-97 (Sheldrick, 1990)'
_diffrn_ambient_temperature 100(2)
_diffrn_measured_fraction_theta_full 0.995
_diffrn_measured_fraction_theta_max 0.995
_diffrn_measurement_device_type 'CCD area detector'
_diffrn_measurement_method 'phi and omega scans'
_diffrn_radiation_monochromator graphite
_diffrn_radiation_source 'fine-focus sealed tube'
_diffrn_radiation_type MoK\a
_diffrn_radiation_wavelength 0.71073
_diffrn_reflns_av_R_equivalents 0.0727
_diffrn_reflns_av_sigmaI/netI 0.0471
_diffrn_reflns_limit_h_max 40
_diffrn_reflns_limit_h_min -39
_diffrn_reflns_limit_k_max 11
_diffrn_reflns_limit_k_min -11
_diffrn_reflns_limit_l_max 15
_diffrn_reflns_limit_l_min -15
_diffrn_reflns_number 14481
_diffrn_reflns_theta_full 30.53
_diffrn_reflns_theta_max 30.53
_diffrn_reflns_theta_min 2.56
_exptl_absorpt_coefficient_mu 0.093
_exptl_absorpt_correction_type none
_exptl_crystal_colour Colorless
_exptl_crystal_density_diffrn 1.283
_exptl_crystal_density_method 'not measured'
_exptl_crystal_description Irregular
_exptl_crystal_F_000 1016
_exptl_crystal_size_max 0.42
_exptl_crystal_size_mid 0.32
_exptl_crystal_size_min 0.22
_refine_diff_density_max 0.510
_refine_diff_density_min -0.418
_refine_diff_density_rms 0.080
_refine_ls_extinction_method none
_refine_ls_goodness_of_fit_ref 1.066
_refine_ls_hydrogen_treatment mixed
_refine_ls_matrix_type full
_refine_ls_number_parameters 161
_refine_ls_number_reflns 3740
_refine_ls_number_restraints 0
_refine_ls_restrained_S_all 1.066
_refine_ls_R_factor_all 0.0661
_refine_ls_R_factor_gt 0.0555
_refine_ls_shift/su_max 0.000
_refine_ls_shift/su_mean 0.000
_refine_ls_structure_factor_coef Fsqd
_refine_ls_weighting_details 'calc w=1/[\s^2^(Fo^2^)+(0.0900P)^2^+1.0000P] where P=(Fo^2^+2Fc^2^)/3'
_refine_ls_weighting_scheme calc
_refine_ls_wR_factor_gt 0.1544
_refine_ls_wR_factor_ref 0.1600
_reflns_number_gt 3007
_reflns_number_total 3740
_reflns_threshold_expression >2sigma(I)
_cod_data_source_file b614984g.txt
_cod_data_source_block 3
_cod_depositor_comments
;
The following automatic conversions were performed:
'_symmetry_cell_setting' value 'Monoclinic' changed to 'monoclinic'
according to '/home/saulius/struct/CIF-dictionaries/cif_core.dic'
dictionary named 'cif_core.dic' version 2.4.1 from 2010-06-29.

Automatic conversion script
Id: cif_fix_enum 1527 2010-12-29 10:47:43Z saulius 
;
_cod_original_cell_volume 2457.2(4)
_cod_original_sg_symbol_H-M C2/c
_cod_database_code 7202555

loop_
_symmetry_equiv_pos_as_xyz
'x, y, z'
'-x, y, -z+1/2'
'x+1/2, y+1/2, z'
'-x+1/2, y+1/2, -z+1/2'
'-x, -y, -z'
'x, -y, z-1/2'
'-x+1/2, -y+1/2, -z'
'x+1/2, -y+1/2, z-1/2'

loop_
_atom_site_label
_atom_site_type_symbol
_atom_site_fract_x
_atom_site_fract_y
_atom_site_fract_z
_atom_site_U_iso_or_equiv
_atom_site_adp_type
_atom_site_occupancy
_atom_site_symmetry_multiplicity
_atom_site_calc_flag
_atom_site_refinement_flags
_atom_site_disorder_assembly
_atom_site_disorder_group
N11 N 0.27526(4) 0.44681(14) 0.50826(11) 0.0187(2) Uani 1 1 d . . .
C12 C 0.26614(4) 0.39198(16) 0.38623(12) 0.0183(3) Uani 1 1 d . . .
H12 H 0.2364 0.4185 0.3314 0.022 Uiso 1 1 calc R . .
C13 C 0.29829(4) 0.29880(16) 0.33766(12) 0.0177(3) Uani 1 1 d . . .
H13 H 0.2905 0.2616 0.2511 0.021 Uiso 1 1 calc R . .
C14 C 0.34252(4) 0.25933(15) 0.41701(12) 0.0161(2) Uani 1 1 d . . .
C15 C 0.35179(5) 0.31372(17) 0.54485(13) 0.0198(3) Uani 1 1 d . . .
H15 H 0.3810 0.2878 0.6025 0.024 Uiso 1 1 calc R . .
C16 C 0.31716(5) 0.40630(17) 0.58448(13) 0.0205(3) Uani 1 1 d . . .
H16 H 0.3235 0.4434 0.6711 0.025 Uiso 1 1 calc R . .
C17 C 0.42033(4) 0.12258(15) 0.42039(13) 0.0180(3) Uani 1 1 d . . .
N17 N 0.37454(4) 0.17047(14) 0.36232(11) 0.0175(2) Uani 1 1 d . . .
H17 H 0.3656(6) 0.151(2) 0.2828(18) 0.021 Uiso 1 1 d . . .
O17 O 0.43793(4) 0.14497(13) 0.53349(9) 0.0239(2) Uani 1 1 d . . .
C18 C 0.44709(5) 0.04294(18) 0.32863(13) 0.0224(3) Uani 1 1 d . . .
H18A H 0.4724 -0.0260 0.3772 0.034 Uiso 1 1 calc R . .
H18B H 0.4614 0.1258 0.2826 0.034 Uiso 1 1 calc R . .
H18C H 0.4248 -0.0228 0.2666 0.034 Uiso 1 1 calc R . .
C21 C 0.17508(4) 0.65193(16) 0.51364(12) 0.0169(2) Uani 1 1 d . . .
O21 O 0.21454(3) 0.61651(13) 0.59567(9) 0.0227(2) Uani 1 1 d . . .
H21 H 0.2396(7) 0.540(2) 0.5498(17) 0.027 Uiso 1 1 d . . .
O22 O 0.16650(4) 0.60678(12) 0.40136(9) 0.0223(2) Uani 1 1 d . . .
C22 C 0.14173(5) 0.75547(16) 0.57235(13) 0.0201(3) Uani 1 1 d . . .
H22A H 0.1584 0.8578 0.6013 0.024 Uiso 1 1 calc R . .
H22B H 0.1356 0.6998 0.6498 0.024 Uiso 1 1 calc R . .
C23 C 0.09401(5) 0.79547(18) 0.48578(15) 0.0247(3) Uani 1 1 d . . .
H23A H 0.0768 0.6941 0.4568 0.030 Uiso 1 1 calc R . .
H23B H 0.0996 0.8530 0.4085 0.030 Uiso 1 1 calc R . .
C24 C 0.06286(5) 0.89970(18) 0.55361(16) 0.0274(3) Uani 1 1 d . . .
H24A H 0.0550 0.8382 0.6265 0.033 Uiso 1 1 calc R . .
H24B H 0.0813 0.9962 0.5895 0.033 Uiso 1 1 calc R . .
C25 C 0.01647(5) 0.95348(19) 0.46502(17) 0.0300(3) Uani 1 1 d . . .
H25A H -0.0007 0.8573 0.4237 0.045 Uiso 1 1 calc R . .
H25B H 0.0243 1.0224 0.3960 0.045 Uiso 1 1 calc R . .

loop_
_atom_site_aniso_label
_atom_site_aniso_U_11
_atom_site_aniso_U_22
_atom_site_aniso_U_33
_atom_site_aniso_U_23
_atom_site_aniso_U_13
_atom_site_aniso_U_12
N11 0.0177(5) 0.0207(5) 0.0182(5) 0.0016(4) 0.0049(4) 0.0037(4)
C12 0.0154(5) 0.0204(6) 0.0191(6) 0.0017(5) 0.0034(4) 0.0015(4)
C13 0.0155(5) 0.0198(6) 0.0172(6) -0.0001(4) 0.0022(4) 0.0005(4)
C14 0.0151(5) 0.0154(6) 0.0181(6) 0.0014(4) 0.0045(4) 0.0010(4)
C15 0.0177(6) 0.0234(6) 0.0178(6) 0.0002(5) 0.0026(4) 0.0057(5)
C16 0.0213(6) 0.0246(6) 0.0158(6) 0.0001(5) 0.0043(5) 0.0051(5)
C17 0.0155(5) 0.0179(6) 0.0209(6) 0.0009(4) 0.0045(4) 0.0019(4)
N17 0.0159(5) 0.0212(5) 0.0154(5) -0.0024(4) 0.0032(4) 0.0034(4)
O17 0.0202(5) 0.0312(5) 0.0194(5) -0.0008(4) 0.0020(4) 0.0063(4)
C18 0.0192(6) 0.0264(7) 0.0226(6) -0.0018(5) 0.0067(5) 0.0051(5)
C21 0.0152(5) 0.0179(6) 0.0177(6) 0.0021(4) 0.0039(4) 0.0010(4)
O21 0.0173(5) 0.0315(5) 0.0182(5) -0.0029(4) 0.0012(3) 0.0083(4)
O22 0.0200(5) 0.0288(5) 0.0171(5) 0.0005(4) 0.0018(3) 0.0044(4)
C22 0.0170(6) 0.0205(6) 0.0237(6) 0.0000(5) 0.0060(5) 0.0033(4)
C23 0.0182(6) 0.0225(7) 0.0331(8) -0.0023(5) 0.0045(5) 0.0027(5)
C24 0.0186(6) 0.0235(7) 0.0401(8) -0.0047(6) 0.0061(6) 0.0029(5)
C25 0.0176(6) 0.0258(7) 0.0460(9) -0.0054(6) 0.0051(6) 0.0031(5)

loop_
_atom_type_symbol
_atom_type_description
_atom_type_scat_dispersion_real
_atom_type_scat_dispersion_imag
_atom_type_scat_source
C C 0.0033 0.0016 'International Tables Vol C Tables 4.2.6.8 and 6.1.1.4'
H H 0.0000 0.0000 'International Tables Vol C Tables 4.2.6.8 and 6.1.1.4'
N N 0.0061 0.0033 'International Tables Vol C Tables 4.2.6.8 and 6.1.1.4'
O O 0.0106 0.0060 'International Tables Vol C Tables 4.2.6.8 and 6.1.1.4'

loop_
_geom_angle_atom_site_label_1
_geom_angle_atom_site_label_2
_geom_angle_atom_site_label_3
_geom_angle
_geom_angle_site_symmetry_1
_geom_angle_site_symmetry_3
_geom_angle_publ_flag
C16 N11 C12 117.78(11) . . ?
C16 N11 H21 123.8(8) . . ?
C12 N11 H21 118.4(8) . . ?
N11 C12 C13 122.59(12) . . ?
N11 C12 H12 118.7 . . ?
C13 C12 H12 118.7 . . ?
C12 C13 C14 119.46(12) . . ?
C12 C13 H13 120.3 . . ?
C14 C13 H13 120.3 . . ?
N17 C14 C15 124.47(11) . . ?
N17 C14 C13 117.40(11) . . ?
C15 C14 C13 118.12(11) . . ?
C16 C15 C14 118.01(12) . . ?
C16 C15 H15 121.0 . . ?
C14 C15 H15 121.0 . . ?
N11 C16 C15 124.03(12) . . ?
N11 C16 H16 118.0 . . ?
C15 C16 H16 118.0 . . ?
O17 C17 N17 123.70(12) . . ?
O17 C17 C18 122.93(12) . . ?
N17 C17 C18 113.35(11) . . ?
C17 N17 C14 127.46(11) . . ?
C17 N17 H17 116.9(12) . . ?
C14 N17 H17 115.4(12) . . ?
C17 C18 H18A 109.5 . . ?
C17 C18 H18B 109.5 . . ?
H18A C18 H18B 109.5 . . ?
C17 C18 H18C 109.5 . . ?
H18A C18 H18C 109.5 . . ?
H18B C18 H18C 109.5 . . ?
O22 C21 O21 123.39(12) . . ?
O22 C21 C22 124.07(11) . . ?
O21 C21 C22 112.53(11) . . ?
C21 O21 H21 111.8(9) . . ?
C21 C22 C23 116.06(11) . . ?
C21 C22 H22A 108.3 . . ?
C23 C22 H22A 108.3 . . ?
C21 C22 H22B 108.3 . . ?
C23 C22 H22B 108.3 . . ?
H22A C22 H22B 107.4 . . ?
C22 C23 C24 112.16(12) . . ?
C22 C23 H23A 109.2 . . ?
C24 C23 H23A 109.2 . . ?
C22 C23 H23B 109.2 . . ?
C24 C23 H23B 109.2 . . ?
H23A C23 H23B 107.9 . . ?
C25 C24 C23 113.09(13) . . ?
C25 C24 H24A 109.0 . . ?
C23 C24 H24A 109.0 . . ?
C25 C24 H24B 109.0 . . ?
C23 C24 H24B 109.0 . . ?
H24A C24 H24B 107.8 . . ?
C24 C25 C25 113.13(17) . 5_576 ?
C24 C25 H25A 109.0 . . ?
C25 C25 H25A 109.0 5_576 . ?
C24 C25 H25B 109.0 . . ?
C25 C25 H25B 109.0 5_576 . ?
H25A C25 H25B 107.8 . . ?

loop_
_geom_bond_atom_site_label_1
_geom_bond_atom_site_label_2
_geom_bond_distance
_geom_bond_site_symmetry_2
_geom_bond_publ_flag
N11 C16 1.3398(17) . ?
N11 C12 1.3460(17) . ?
N11 H21 1.421(19) . ?
C12 C13 1.3788(17) . ?
C12 H12 0.9500 . ?
C13 C14 1.4027(17) . ?
C13 H13 0.9500 . ?
C14 N17 1.3911(16) . ?
C14 C15 1.4018(17) . ?
C15 C16 1.3841(18) . ?
C15 H15 0.9500 . ?
C16 H16 0.9500 . ?
C17 O17 1.2152(16) . ?
C17 N17 1.3821(16) . ?
C17 C18 1.5089(18) . ?
N17 H17 0.845(19) . ?
C18 H18A 0.9800 . ?
C18 H18B 0.9800 . ?
C18 H18C 0.9800 . ?
C21 O22 1.2243(16) . ?
C21 O21 1.3056(15) . ?
C21 C22 1.5092(17) . ?
O21 H21 1.136(19) . ?
C22 C23 1.5129(18) . ?
C22 H22A 0.9900 . ?
C22 H22B 0.9900 . ?
C23 C24 1.524(2) . ?
C23 H23A 0.9900 . ?
C23 H23B 0.9900 . ?
C24 C25 1.523(2) . ?
C24 H24A 0.9900 . ?
C24 H24B 0.9900 . ?
C25 C25 1.523(3) 5_576 ?
C25 H25A 0.9900 . ?
C25 H25B 0.9900 . ?

loop_
_geom_hbond_atom_site_label_D
_geom_hbond_atom_site_label_H
_geom_hbond_atom_site_label_A
_geom_hbond_distance_DH
_geom_hbond_distance_HA
_geom_hbond_distance_DA
_geom_hbond_angle_DHA
_geom_hbond_site_symmetry_A
O21 H21 N11 1.136(19) 1.421(19) 2.5516(15) 172.5(17) .
N17 H17 O22 0.845(19) 2.012(19) 2.8494(15) 170.8(17) 4_545

loop_
_geom_torsion_atom_site_label_1
_geom_torsion_atom_site_label_2
_geom_torsion_atom_site_label_3
_geom_torsion_atom_site_label_4
_geom_torsion
_geom_torsion_site_symmetry_1
_geom_torsion_site_symmetry_2
_geom_torsion_site_symmetry_3
_geom_torsion_site_symmetry_4
_geom_torsion_publ_flag
C16 N11 C12 C13 -0.84(19) . . . . ?
N11 C12 C13 C14 -0.4(2) . . . . ?
C12 C13 C14 N17 -177.52(12) . . . . ?
C12 C13 C14 C15 1.53(19) . . . . ?
N17 C14 C15 C16 177.57(12) . . . . ?
C13 C14 C15 C16 -1.41(19) . . . . ?
C12 N11 C16 C15 1.0(2) . . . . ?
C14 C15 C16 N11 0.2(2) . . . . ?
O17 C17 N17 C14 4.8(2) . . . . ?
C18 C17 N17 C14 -173.77(12) . . . . ?
C15 C14 N17 C17 -1.2(2) . . . . ?
C13 C14 N17 C17 177.83(12) . . . . ?
O22 C21 C22 C23 3.47(19) . . . . ?
O21 C21 C22 C23 -177.09(12) . . . . ?
C21 C22 C23 C24 179.81(12) . . . . ?
C22 C23 C24 C25 175.05(13) . . . . ?
C23 C24 C25 C25 175.47(16) . . . 5_576 ?
